data_1562172
loop_
_publ_author_name
'Hou, Min'
'Xu, Mengmeng'
'Yang, Baochao'
'He, Haibing'
'Gao, Shuanhu'

_publ_section_title
;
 Construction of polycyclic structures with vicinal all-carbon quaternary
 stereocenters <i>via</i> an enantioselective photoenolization/Diels-Alder
 reaction.
;
_journal_issue 21
_journal_name_full 'Chemical science'
_journal_page_first 7575
_journal_page_last 7582
_journal_paper_doi 10.1039/d1sc00883h
_journal_volume 12
_journal_year 2021
_chemical_absolute_configuration ad
_chemical_formula_moiety 'C18 H24 O4'
_chemical_formula_sum 'C18 H24 O4'
_chemical_formula_weight 304.37
_space_group_crystal_system triclinic
_space_group_IT_number 1
_space_group_name_Hall 'P 1'
_space_group_name_H-M_alt 'P 1'
_atom_sites_solution_hydrogens mixed
_atom_sites_solution_primary dual
_audit_creation_date 2019-07-04
_audit_creation_method
;
Olex2 1.2
(compiled 2018.05.29 svn.r3508 for OlexSys, GUI svn.r5506)
;
_audit_update_record
;
2019-08-15 deposited with the CCDC.	2021-04-26 downloaded from the CCDC.
;
_cell_angle_alpha 101.004(2)
_cell_angle_beta 106.600(2)
_cell_angle_gamma 96.185(2)
_cell_formula_units_Z 4
_cell_length_a 10.0882(2)
_cell_length_b 11.6472(2)
_cell_length_c 14.4851(3)
_cell_measurement_reflns_used 25453
_cell_measurement_temperature 100.00(10)
_cell_measurement_theta_max 74.2670
_cell_measurement_theta_min 4.4930
_cell_volume 1577.07(6)
_computing_cell_refinement 'CrysAlisPro 1.171.39.32a (Rigaku OD, 2017)'
_computing_data_collection 'CrysAlisPro 1.171.39.32a (Rigaku OD, 2017)'
_computing_data_reduction 'CrysAlisPro 1.171.39.32a (Rigaku OD, 2017)'
_computing_molecular_graphics 'Olex2 (Dolomanov et al., 2009)'
_computing_publication_material 'Olex2 (Dolomanov et al., 2009)'
_computing_structure_refinement 'ShelXL (Sheldrick, 2015)'
_computing_structure_solution 'ShelXT (Sheldrick, 2015)'
_diffrn_ambient_environment N~2~
_diffrn_ambient_temperature 100.00(10)
_diffrn_detector 'CCD plate'
_diffrn_measured_fraction_theta_full 0.996
_diffrn_measured_fraction_theta_max 0.980
_diffrn_measurement_details
;
List of Runs (angles in degrees, time in seconds):

  # Type    Start    End  Width  t~exp~   \w     \q     \k     \f   Frames
#--------------------------------------------------------------------------
  1  \w     40.00  66.00   1.00    1.00    --    0.00  57.00-120.00   26
  2  \w     59.00  86.00   1.00    1.00    --    0.00  38.00 150.00   27
  3  \w    -31.00  25.00   1.00    1.00    --    0.00  82.00-180.00   56
  4  \w    -62.00  23.00   1.00    1.00    --    0.00 -57.00-180.00   85
  5  \w     24.00  50.00   1.00    1.00    --    0.00  82.00 -90.00   26
  6  \w    -30.00   1.00   1.00    1.00    --    0.00  82.00 -90.00   31
  7  \w     51.00  88.00   1.00    1.00    --    0.00  82.00 -90.00   37
  8  \w     44.00  87.00   1.00    1.00    --    0.00  82.00-180.00   43
  9  \w    -16.00  18.00   1.00    1.00    --    0.00 -38.00 120.00   34
 10  \w     42.00  67.00   1.00    1.00    --    0.00  57.00-180.00   25
 11  \w    -23.00  42.00   1.00    1.00    --    0.00  19.00   0.00   65
 12  \w    -54.00 -28.00   1.00    1.00    --    0.00 -38.00 120.00   26
 13  \w    -17.00  34.00   1.00    1.00    --    0.00  38.00 150.00   51
 14  \w    -19.00  81.00   1.00    1.00    --    0.00  38.00  30.00  100
 15  \w    -23.00  22.00   1.00    1.00    --    0.00  57.00-120.00   45
 16  \w    -21.00  11.00   1.00    1.00    --    0.00  57.00-180.00   32
 17  \w     65.00 183.00   1.00    1.00    --   95.80  77.00  71.57  118
 18  \w    128.00 185.00   1.00    1.00    --   95.80  64.00-103.40   57
 19  \w    115.00 185.00   1.00    1.00    --   95.80  79.00   8.78   70
 20  \w     71.00  97.00   1.00    1.00    --   95.80  64.00-103.40   26
 21  \w     66.00 127.00   1.00    1.00    --   95.80 -82.00  60.00   61
 22  \w    159.00 185.00   1.00    1.00    --   95.80  76.00 -13.91   26
 23  \w     64.00  90.00   1.00    1.00    --   95.80  79.00   8.78   26
 24  \w     63.00  90.00   1.00    1.00    --   95.80  82.00 -60.00   27
 25  \w     64.00  90.00   1.00    1.00    --   95.80  82.00 -30.00   26
 26  \w     77.00 103.00   1.00    1.00    --   95.80  45.00 -60.00   26
 27  \w     78.00 105.00   1.00    1.00    --   95.80  45.00  60.00   27
 28  \w     65.00  90.00   1.00    1.00    --   95.80  77.00  30.00   25
 29  \w     65.00 148.00   1.00    1.00    --   95.80  77.00 150.00   83
 30  \w    150.00 176.00   1.00    1.00    --   95.80  77.00 150.00   26
 31  \w     76.00 141.00   1.00    1.00    --   95.80  42.00 -35.13   65
 32  \w     63.00 184.00   1.00    1.00    --   95.80  82.00-150.00  121
 33  \w    140.00 166.00   1.00    1.00    --   95.80  61.00  60.00   26
 34  \w     66.00  92.00   1.00    1.00    --   95.80  76.00 -13.91   26
 35  \w     71.00 122.00   1.00    1.00    --   95.80  61.00  60.00   51
 36  \w     33.00  74.00   1.00    1.00    --   95.80 -82.00 -30.00   41
 37  \w      6.00 127.00   1.00    1.00    --   95.80 -82.00 -90.00  121
 38  \w     70.00 181.00   1.00    1.00    --   95.80  63.00  98.56  111
 39  \w     63.00 182.00   1.00    1.00    --   95.80  81.00-168.23  119
 40  \w     83.00 127.00   1.00    1.00    --   95.80 -82.00 -30.00   44
 41  \w     75.00 158.00   1.00    1.00    --   95.80  45.00   0.00   83
 42  \w     65.00  91.00   1.00    1.00    --   95.80  77.00 -90.00   26
 43  \w     65.00  91.00   1.00    1.00    --   95.80  77.00 -60.00   26
 44  \w      9.00 114.00   1.00    1.00    --   95.80 -77.00 150.00  105
 45  \w     66.00  97.00   1.00    1.00    --   95.80  77.00 120.00   31
 46  \w     75.00 100.00   1.00    1.00    --   95.80  45.00 -90.00   25
 47  \w     65.00  90.00   1.00    1.00    --   95.80  77.00-180.00   25
 48  \w     63.00  89.00   1.00    1.00    --   95.80  82.00  30.00   26
 49  \w     65.00  91.00   1.00    1.00    --   95.80  77.00  90.00   26
 50  \w     63.00  88.00   1.00    1.00    --   95.80  82.00-120.00   25
 51  \w     64.00  90.00   1.00    1.00    --   95.80  82.00-180.00   26
 52  \w     64.00  89.00   1.00    1.00    --   95.80  80.00 108.00   25
 53  \w     65.00 185.00   1.00    1.00    --   95.80  77.00   0.00  120
 54  \w     65.00  91.00   1.00    1.00    --   95.80  77.00  60.00   26
 55  \w     88.00 113.00   1.00    1.00    --   95.80 -82.00 120.00   25
 56  \w     63.00  89.00   1.00    1.00    --   95.80  82.00  90.00   26
 57  \w     63.00  89.00   1.00    1.00    --   95.80  82.00 -90.00   26
 58  \w     47.00  84.00   1.00    1.00    --   95.80 -82.00 120.00   37
 59  \w     66.00 185.00   1.00    1.00    --   95.80  75.00 136.86  119
 60  \w     64.00  90.00   1.00    1.00    --   95.80  82.00 150.00   26
 61  \w     58.00  83.00   1.00    1.00    --   95.80 -82.00-180.00   25
 62  \w     97.00 125.00   1.00    1.00    --   95.80 -82.00-180.00   28
 63  \w     70.00  96.00   1.00    1.00    --   95.80  63.00-171.65   26
 64  \w    145.00 185.00   1.00    1.00    --   95.80  42.00 -35.13   40
 65  \w     70.00 103.00   1.00    1.00    --   95.80  63.00 -12.59   33
 66  \w     76.00 134.00   1.00    1.00    --   95.80  36.00 -59.88   58
;
_diffrn_measurement_device 'four-circle diffractometer'
_diffrn_measurement_device_type 'XtaLAB AFC12 (RINC): Kappa dual home/near'
_diffrn_measurement_method '\w scans'
_diffrn_orient_matrix_type 'CrysAlisPro convention (1999,Acta A55,543-557)'
_diffrn_orient_matrix_UB_11 0.0656955000
_diffrn_orient_matrix_UB_12 -0.0150937000
_diffrn_orient_matrix_UB_13 0.1059733000
_diffrn_orient_matrix_UB_21 -0.0177254000
_diffrn_orient_matrix_UB_22 -0.1349610000
_diffrn_orient_matrix_UB_23 -0.0403258000
_diffrn_orient_matrix_UB_31 0.1467693000
_diffrn_orient_matrix_UB_32 0.0164657000
_diffrn_orient_matrix_UB_33 -0.0128351000
_diffrn_radiation_monochromator graphite
_diffrn_radiation_probe x-ray
_diffrn_radiation_type CuK\a
_diffrn_radiation_wavelength 1.54184
_diffrn_reflns_av_R_equivalents 0.0500
_diffrn_reflns_av_unetI/netI 0.0425
_diffrn_reflns_Laue_measured_fraction_full 0.996
_diffrn_reflns_Laue_measured_fraction_max 0.980
_diffrn_reflns_limit_h_max 12
_diffrn_reflns_limit_h_min -11
_diffrn_reflns_limit_k_max 14
_diffrn_reflns_limit_k_min -14
_diffrn_reflns_limit_l_max 18
_diffrn_reflns_limit_l_min -17
_diffrn_reflns_number 36802
_diffrn_reflns_point_group_measured_fraction_full 0.927
_diffrn_reflns_point_group_measured_fraction_max 0.900
_diffrn_reflns_theta_full 67.684
_diffrn_reflns_theta_max 74.520
_diffrn_reflns_theta_min 3.925
_diffrn_source 'fine-focus sealed X-ray tube'
_diffrn_source_type 'Enhance (Cu) X-ray Source'
_exptl_absorpt_coefficient_mu 0.723
_exptl_absorpt_correction_T_max 1.00000
_exptl_absorpt_correction_T_min 0.36233
_exptl_absorpt_correction_type multi-scan
_exptl_absorpt_process_details
;
CrysAlisPro 1.171.39.32a (Rigaku Oxford Diffraction, 2017)
Empirical absorption correction using spherical harmonics,
 implemented in SCALE3 ABSPACK scaling algorithm.
;
_exptl_crystal_colour 'clear light colourless'
_exptl_crystal_colour_lustre clear
_exptl_crystal_colour_modifier light
_exptl_crystal_colour_primary colourless
_exptl_crystal_density_diffrn 1.282
_exptl_crystal_description block
_exptl_crystal_F_000 656
_exptl_crystal_size_max 0.32
_exptl_crystal_size_mid 0.26
_exptl_crystal_size_min 0.18
_refine_diff_density_max 0.212
_refine_diff_density_min -0.185
_refine_diff_density_rms 0.037
_refine_ls_abs_structure_details
;
 Flack x determined using 4906 quotients [(I+)-(I-)]/[(I+)+(I-)]
 (Parsons, Flack and Wagner, Acta Cryst. B69 (2013) 249-259).
;
_refine_ls_abs_structure_Flack 0.02(7)
_refine_ls_extinction_coef 0.0022(3)
_refine_ls_extinction_expression Fc^*^=kFc[1+0.001xFc^2^\l^3^/sin(2\q)]^-1/4^
_refine_ls_extinction_method 'SHELXL-2016/6 (Sheldrick 2016)'
_refine_ls_goodness_of_fit_ref 1.068
_refine_ls_hydrogen_treatment mixed
_refine_ls_matrix_type full
_refine_ls_number_parameters 813
_refine_ls_number_reflns 11615
_refine_ls_number_restraints 3
_refine_ls_restrained_S_all 1.068
_refine_ls_R_factor_all 0.0361
_refine_ls_R_factor_gt 0.0353
_refine_ls_shift/su_max 0.000
_refine_ls_shift/su_mean 0.000
_refine_ls_structure_factor_coef Fsqd
_refine_ls_weighting_details 'w=1/[\s^2^(Fo^2^)+(0.0528P)^2^+0.1658P] where P=(Fo^2^+2Fc^2^)/3'
_refine_ls_weighting_scheme calc
_refine_ls_wR_factor_gt 0.0928
_refine_ls_wR_factor_ref 0.0933
_reflns_Friedel_coverage 0.836
_reflns_Friedel_fraction_full 0.857
_reflns_Friedel_fraction_max 0.820
_reflns_number_gt 11303
_reflns_number_total 11615
_reflns_threshold_expression 'I > 2\s(I)'
_cod_data_source_file d1sc00883h2.cif
_cod_data_source_block exp_937
_cod_depositor_comments
;
Adding full bibliography for 1562171--1562180.cif.

2022-05-30
Z value and formula fixed to values more according to usual
chemical conventions.                 miguel
;
_cod_original_formula_sum 'C72 H96 O16'
_cod_original_formula_weight 1217.48
_cod_original_formula_moiety '4(C18 H24 O4)'
_cod_original_formula_units_Z 1
_cod_original_cell_volume 1577.06(6)
_cod_database_code 1562172
_shelx_shelxl_version_number 2016/6
_shelx_space_group_comment
;
The symmetry employed for this shelxl refinement is uniquely defined
by the following loop, which should always be used as a source of
symmetry information in preference to the above space-group names.
They are only intended as comments.
;
_shelx_estimated_absorpt_t_max 0.881
_shelx_estimated_absorpt_t_min 0.802
_reflns_odcompleteness_completeness 99.70
_reflns_odcompleteness_iscentric 1
_reflns_odcompleteness_theta 66.97
_olex2_refinement_description
;
1. Fixed Uiso
 At 1.2 times of:
  All C(H) groups, All C(H,H) groups
 At 1.5 times of:
  All C(H,H,H) groups, All O(H) groups
2.a Ternary CH refined with riding coordinates:
 C46(H46), C68(H68), C10(H10), C60(H60), C44(H44), C19(H19), C25(H25), C8(H8A)
2.b Secondary CH2 refined with riding coordinates:
 C7(H7A,H7B), C14(H14A,H14B), C48(H48A,H48B), C47(H47A,H47B), C23(H23A,H23B),
 C49(H49A,H49B), C43(H43A,H43B), C61(H61A,H61B), C32(H32A,H32B), C57(H57A,H57B),
  C50(H50A,H50B), C20(H20A,H20B), C21(H21A,H21B), C58(H58A,H58B), C59(H59A,
 H59B), C13(H13A,H13B), C11(H11A,H11B), C69(H69A,H69B), C22(H22A,H22B),
 C12(H12A,H12B)
2.c Aromatic/amide H refined with riding coordinates:
 C4(H4), C28(H28), C64(H64), C40(H40), C65(H65), C3(H3A), C39(H39), C29(H29)
2.d Idealised Me refined as rotating group:
 C54(H54A,H54B,H54C), C72(H72A,H72B,H72C), C53(H53A,H53B,H53C), C36(H36A,H36B,
 H36C), C34(H34A,H34B,H34C), C52(H52A,H52B,H52C), C16(H16A,H16B,H16C), C15(H15A,
 H15B,H15C), C71(H71A,H71B,H71C), C18(H18A,H18B,H18C), C35(H35A,H35B,H35C),
 C02G(H02A,H02B,H02C)
2.e Idealised tetrahedral OH refined as rotating group:
 O15(H15), O3(H3), O8(H8)
;
_olex2_submission_special_instructions 'No special instructions were received'
_oxdiff_exptl_absorpt_empirical_details
;
Empirical correction (ABSPACK) includes:
- Absorption correction using spherical harmonics
- Frame scaling
;
_oxdiff_exptl_absorpt_empirical_full_max 2.452
_oxdiff_exptl_absorpt_empirical_full_min 0.522

loop_
_space_group_symop_operation_xyz
'x, y, z'

loop_
_atom_site_label
_atom_site_type_symbol
_atom_site_fract_x
_atom_site_fract_y
_atom_site_fract_z
_atom_site_U_iso_or_equiv
_atom_site_adp_type
_atom_site_occupancy
_atom_site_site_symmetry_order
_atom_site_calc_flag
_atom_site_refinement_flags_posn
_atom_site_refinement_flags_adp
_atom_site_refinement_flags_occupancy
_atom_site_disorder_assembly
_atom_site_disorder_group
O6 O 0.61407(18) -0.07901(14) 0.07918(12) 0.0211(3) Uani 1 1 d . . . . .
O15 O 0.62407(18) 0.57993(14) -0.13849(12) 0.0217(3) Uani 1 1 d . . . . .
H15 H 0.613775 0.558009 -0.197748 0.033 Uiso 1 1 calc GR . . . .
O9 O 0.57724(18) 0.55158(14) 0.44663(11) 0.0195(3) Uani 1 1 d . . . . .
O3 O 0.37148(17) -0.29947(14) 0.38589(12) 0.0195(3) Uani 1 1 d . . . . .
H3 H 0.428727 -0.238111 0.400571 0.029 Uiso 1 1 calc GR . . . .
O8 O 0.52390(18) 0.31323(14) 0.33710(11) 0.0209(3) Uani 1 1 d . . . . .
H8 H 0.545813 0.383757 0.365429 0.031 Uiso 1 1 calc GR . . . .
O12 O 0.64870(19) 0.52843(15) 0.66153(12) 0.0233(4) Uani 1 1 d . . . . .
O13 O 0.40848(18) 0.61566(15) -0.03818(12) 0.0228(3) Uani 1 1 d . . . . .
O2 O 0.3787(2) -0.06290(15) 0.76381(12) 0.0266(4) Uani 1 1 d . . . . .
O11 O 0.66224(18) 1.04948(14) 0.50623(12) 0.0224(4) Uani 1 1 d . . . . .
O1 O 0.26615(18) -0.48180(14) 0.48072(12) 0.0234(4) Uani 1 1 d . . . . .
O4 O 0.3005(2) -0.10766(16) 0.26795(12) 0.0266(4) Uani 1 1 d . . . . .
O5 O 0.79480(18) 0.38499(15) 0.29582(14) 0.0281(4) Uani 1 1 d . . . . .
O10 O 0.6822(2) 0.61403(15) 0.28548(11) 0.0251(4) Uani 1 1 d . . . . .
O14 O 0.16881(18) 0.18983(15) -0.31079(13) 0.0256(4) Uani 1 1 d . . . . .
O16 O 0.86874(18) 0.45392(15) -0.16599(12) 0.0240(4) Uani 1 1 d . . . . .
O7 O 0.19612(19) 0.28190(17) 0.26015(13) 0.0311(4) Uani 1 1 d . . . . .
C41 C 0.6626(2) 0.9443(2) 0.44507(16) 0.0187(4) Uani 1 1 d . . . . .
C5 C 0.3530(2) -0.1720(2) 0.69945(16) 0.0202(5) Uani 1 1 d . . . . .
C46 C 0.7094(2) 0.63269(19) 0.47958(16) 0.0177(4) Uani 1 1 d . . . . .
H46 H 0.775575 0.591422 0.453733 0.021 Uiso 1 1 calc R . . . .
C6 C 0.3184(2) -0.1681(2) 0.59890(16) 0.0179(4) Uani 1 1 d . . . . .
C51 C 0.7383(3) 0.5451(2) 0.62260(15) 0.0195(5) Uani 1 1 d . . . . .
C63 C 0.2195(3) 0.2991(2) -0.24609(16) 0.0191(4) Uani 1 1 d . . . . .
C4 C 0.3591(3) -0.2789(2) 0.72749(17) 0.0226(5) Uani 1 1 d . . . . .
H4 H 0.383105 -0.280091 0.794209 0.027 Uiso 1 1 calc R . . . .
C68 C 0.5835(2) 0.4802(2) -0.10164(16) 0.0176(4) Uani 1 1 d . . . . .
H68 H 0.606724 0.508382 -0.029756 0.021 Uiso 1 1 calc R . . . .
C67 C 0.4265(2) 0.43912(19) -0.14213(15) 0.0163(4) Uani 1 1 d . . . . .
C31 C 0.5703(2) 0.1030(2) 0.15790(15) 0.0171(4) Uani 1 1 d . . . . .
C28 C 0.8568(3) 0.2011(2) 0.22120(18) 0.0232(5) Uani 1 1 d . . . . .
H28 H 0.951970 0.233096 0.243226 0.028 Uiso 1 1 calc R . . . .
C10 C 0.2529(2) -0.27515(19) 0.41908(15) 0.0166(4) Uani 1 1 d . . . . .
H10 H 0.175389 -0.341227 0.382996 0.020 Uiso 1 1 calc R . . . .
C27 C 0.7605(3) 0.2691(2) 0.24314(17) 0.0211(5) Uani 1 1 d . . . . .
C62 C 0.3667(2) 0.3333(2) -0.21261(15) 0.0169(4) Uani 1 1 d . . . . .
C26 C 0.6159(2) 0.2207(2) 0.21089(16) 0.0179(4) Uani 1 1 d . . . . .
C33 C 0.2737(2) 0.3262(2) 0.22093(17) 0.0227(5) Uani 1 1 d . . . . .
C64 C 0.1347(2) 0.3724(2) -0.21333(17) 0.0211(5) Uani 1 1 d . . . . .
H64 H 0.037556 0.350037 -0.237410 0.025 Uiso 1 1 calc R . . . .
C60 C 0.6097(2) 0.30544(19) -0.22662(15) 0.0170(4) Uani 1 1 d . . . . .
H60 H 0.616605 0.357883 -0.271133 0.020 Uiso 1 1 calc R . . . .
C44 C 0.6981(2) 0.7573(2) 0.64120(16) 0.0174(4) Uani 1 1 d . . . . .
H44 H 0.598944 0.722776 0.624827 0.021 Uiso 1 1 calc R . . . .
C45 C 0.7702(2) 0.66360(19) 0.59408(15) 0.0168(4) Uani 1 1 d . . . . .
C19 C 0.3203(2) 0.1195(2) 0.16273(16) 0.0182(4) Uani 1 1 d . . . . .
H19 H 0.327242 0.109768 0.229583 0.022 Uiso 1 1 calc R . . . .
C7 C 0.3160(3) -0.0497(2) 0.57189(16) 0.0203(5) Uani 1 1 d . . . . .
H7A H 0.400973 0.003949 0.614482 0.024 Uiso 1 1 calc R . . . .
H7B H 0.237235 -0.017672 0.586168 0.024 Uiso 1 1 calc R . . . .
C40 C 0.6394(3) 0.9278(2) 0.34412(17) 0.0218(5) Uani 1 1 d . . . . .
H40 H 0.620557 0.990293 0.313639 0.026 Uiso 1 1 calc R . . . .
C37 C 0.6928(2) 0.7401(2) 0.43580(16) 0.0177(4) Uani 1 1 d . . . . .
C42 C 0.6865(2) 0.8494(2) 0.49169(16) 0.0176(4) Uani 1 1 d . . . . .
C65 C 0.1954(2) 0.4799(2) -0.14401(17) 0.0206(5) Uani 1 1 d . . . . .
H65 H 0.138602 0.529346 -0.122286 0.025 Uiso 1 1 calc R . . . .
C9 C 0.2044(2) -0.1615(2) 0.39187(15) 0.0169(4) Uani 1 1 d . . . . .
C2 C 0.2943(2) -0.3831(2) 0.55670(16) 0.0193(4) Uani 1 1 d . . . . .
C3 C 0.3294(3) -0.3849(2) 0.65587(18) 0.0231(5) Uani 1 1 d . . . . .
H3A H 0.333096 -0.456779 0.674765 0.028 Uiso 1 1 calc R . . . .
C25 C 0.5150(2) 0.3002(2) 0.23493(16) 0.0174(4) Uani 1 1 d . . . . .
H25 H 0.543492 0.378711 0.224620 0.021 Uiso 1 1 calc R . . . .
C14 C 0.2583(3) 0.0651(2) 0.43850(17) 0.0223(5) Uani 1 1 d . . . . .
H14A H 0.317458 0.132616 0.489152 0.027 Uiso 1 1 calc R . . . .
H14B H 0.272152 0.071712 0.376016 0.027 Uiso 1 1 calc R . . . .
C48 C 0.9216(3) 0.8287(2) 0.78986(18) 0.0273(6) Uani 1 1 d . . . . .
H48A H 0.945336 0.904173 0.774362 0.033 Uiso 1 1 calc R . . . .
H48B H 0.957190 0.839333 0.861169 0.033 Uiso 1 1 calc R . . . .
C38 C 0.6726(2) 0.7252(2) 0.33339(16) 0.0196(5) Uani 1 1 d . . . . .
C66 C 0.3391(2) 0.5125(2) -0.10789(16) 0.0180(4) Uani 1 1 d . . . . .
C47 C 0.7616(3) 0.7916(2) 0.75495(16) 0.0212(5) Uani 1 1 d . . . . .
H47A H 0.720269 0.856631 0.781229 0.025 Uiso 1 1 calc R . . . .
H47B H 0.737606 0.724508 0.781328 0.025 Uiso 1 1 calc R . . . .
C55 C 0.6698(2) 0.3807(2) -0.11928(15) 0.0177(4) Uani 1 1 d . . . . .
C23 C 0.3367(3) 0.2735(2) 0.06416(17) 0.0237(5) Uani 1 1 d . . . . .
H23A H 0.362152 0.357462 0.068400 0.028 Uiso 1 1 calc R . . . .
H23B H 0.396549 0.231326 0.033154 0.028 Uiso 1 1 calc R . . . .
C1 C 0.2874(2) -0.2742(2) 0.52776(16) 0.0181(4) Uani 1 1 d . . . . .
C30 C 0.6697(2) 0.0361(2) 0.13441(15) 0.0180(4) Uani 1 1 d . . . . .
C39 C 0.6442(3) 0.8176(2) 0.28805(16) 0.0223(5) Uani 1 1 d . . . . .
H39 H 0.628263 0.806547 0.220217 0.027 Uiso 1 1 calc R . . . .
C49 C 0.9919(3) 0.7363(2) 0.74076(18) 0.0275(5) Uani 1 1 d . . . . .
H49A H 0.979200 0.663992 0.763461 0.033 Uiso 1 1 calc R . . . .
H49B H 1.091930 0.765712 0.760043 0.033 Uiso 1 1 calc R . . . .
C43 C 0.7049(3) 0.8696(2) 0.60070(16) 0.0196(5) Uani 1 1 d . . . . .
H43A H 0.632682 0.912524 0.614250 0.024 Uiso 1 1 calc R . . . .
H43B H 0.794926 0.920109 0.636813 0.024 Uiso 1 1 calc R . . . .
C61 C 0.4548(2) 0.2520(2) -0.25181(16) 0.0184(4) Uani 1 1 d . . . . .
H61A H 0.414418 0.227324 -0.323300 0.022 Uiso 1 1 calc R . . . .
H61B H 0.449207 0.181397 -0.225860 0.022 Uiso 1 1 calc R . . . .
C54 C 0.6255(3) 1.1441(2) 0.45880(19) 0.0275(5) Uani 1 1 d . . . . .
H54A H 0.538039 1.116899 0.406247 0.041 Uiso 1 1 calc GR . . . .
H54B H 0.697655 1.168757 0.432079 0.041 Uiso 1 1 calc GR . . . .
H54C H 0.616027 1.209848 0.506307 0.041 Uiso 1 1 calc GR . . . .
C8 C 0.3047(2) -0.0499(2) 0.46395(16) 0.0180(4) Uani 1 1 d . . . . .
H8A H 0.398263 -0.051938 0.456974 0.022 Uiso 1 1 calc R . . . .
C32 C 0.4185(2) 0.0461(2) 0.12505(16) 0.0188(4) Uani 1 1 d . . . . .
H32A H 0.412739 -0.027925 0.146210 0.023 Uiso 1 1 calc R . . . .
H32B H 0.384492 0.026523 0.053217 0.023 Uiso 1 1 calc R . . . .
C57 C 0.7637(3) 0.2047(2) -0.06271(19) 0.0294(6) Uani 1 1 d . . . . .
H57A H 0.761945 0.153076 -0.017671 0.035 Uiso 1 1 calc R . . . .
H57B H 0.860127 0.243086 -0.047530 0.035 Uiso 1 1 calc R . . . .
C29 C 0.8102(3) 0.0841(2) 0.16585(17) 0.0217(5) Uani 1 1 d . . . . .
H29 H 0.874368 0.038562 0.150151 0.026 Uiso 1 1 calc R . . . .
C17 C 0.2113(3) -0.1693(2) 0.28582(16) 0.0205(5) Uani 1 1 d . . . . .
C50 C 0.9300(2) 0.7087(2) 0.62762(17) 0.0223(5) Uani 1 1 d . . . . .
H50A H 0.975307 0.648848 0.598405 0.027 Uiso 1 1 calc R . . . .
H50B H 0.948106 0.779872 0.604478 0.027 Uiso 1 1 calc R . . . .
C24 C 0.3610(2) 0.2527(2) 0.16897(16) 0.0166(4) Uani 1 1 d . . . . .
C20 C 0.1677(3) 0.0709(2) 0.09585(18) 0.0241(5) Uani 1 1 d . . . . .
H20A H 0.149249 -0.014551 0.087749 0.029 Uiso 1 1 calc R . . . .
H20B H 0.104217 0.104689 0.128252 0.029 Uiso 1 1 calc R . . . .
C70 C 0.8180(3) 0.4492(2) -0.10035(17) 0.0224(5) Uani 1 1 d . . . . .
C21 C 0.1373(3) 0.0989(2) -0.00653(18) 0.0290(6) Uani 1 1 d . . . . .
H21A H 0.186431 0.052162 -0.044328 0.035 Uiso 1 1 calc R . . . .
H21B H 0.037485 0.076407 -0.041583 0.035 Uiso 1 1 calc R . . . .
C58 C 0.7121(3) 0.1299(2) -0.16925(19) 0.0259(5) Uani 1 1 d . . . . .
H58A H 0.778323 0.077775 -0.178379 0.031 Uiso 1 1 calc R . . . .
H58B H 0.622419 0.080743 -0.180575 0.031 Uiso 1 1 calc R . . . .
C59 C 0.6953(3) 0.2067(2) -0.24523(17) 0.0205(5) Uani 1 1 d . . . . .
H59A H 0.649238 0.156345 -0.310926 0.025 Uiso 1 1 calc R . . . .
H59B H 0.787662 0.242533 -0.243455 0.025 Uiso 1 1 calc R . . . .
C13 C 0.1054(3) 0.0699(2) 0.43073(18) 0.0267(5) Uani 1 1 d . . . . .
H13A H 0.078491 0.138010 0.405153 0.032 Uiso 1 1 calc R . . . .
H13B H 0.095128 0.080106 0.496236 0.032 Uiso 1 1 calc R . . . .
C72 C 0.3244(3) 0.6850(2) 0.0048(2) 0.0295(6) Uani 1 1 d . . . . .
H72A H 0.256747 0.709123 -0.046180 0.044 Uiso 1 1 calc GR . . . .
H72B H 0.383124 0.754120 0.051981 0.044 Uiso 1 1 calc GR . . . .
H72C H 0.276501 0.638805 0.037546 0.044 Uiso 1 1 calc GR . . . .
C11 C 0.0539(3) -0.1549(2) 0.39357(18) 0.0224(5) Uani 1 1 d . . . . .
H11A H -0.009376 -0.224665 0.348582 0.027 Uiso 1 1 calc R . . . .
H11B H 0.049366 -0.153826 0.459723 0.027 Uiso 1 1 calc R . . . .
C53 C 0.6722(3) 0.5969(2) 0.18415(17) 0.0298(6) Uani 1 1 d . . . . .
H53A H 0.580298 0.606102 0.146758 0.045 Uiso 1 1 calc GR . . . .
H53B H 0.688148 0.518485 0.160394 0.045 Uiso 1 1 calc GR . . . .
H53C H 0.741510 0.654522 0.176570 0.045 Uiso 1 1 calc GR . . . .
C36 C 0.7074(3) -0.1454(2) 0.04399(19) 0.0266(5) Uani 1 1 d . . . . .
H36A H 0.747178 -0.103739 0.004335 0.040 Uiso 1 1 calc GR . . . .
H36B H 0.656892 -0.221885 0.004631 0.040 Uiso 1 1 calc GR . . . .
H36C H 0.781256 -0.155196 0.099277 0.040 Uiso 1 1 calc GR . . . .
C69 C 0.6734(3) 0.2989(2) -0.04680(17) 0.0231(5) Uani 1 1 d . . . . .
H69A H 0.710916 0.346018 0.020757 0.028 Uiso 1 1 calc R . . . .
H69B H 0.578543 0.260447 -0.056638 0.028 Uiso 1 1 calc R . . . .
C34 C 0.2864(3) 0.4566(2) 0.2227(2) 0.0342(6) Uani 1 1 d . . . . .
H34A H 0.229268 0.467261 0.160499 0.051 Uiso 1 1 calc GR . . . .
H34B H 0.382630 0.489324 0.233740 0.051 Uiso 1 1 calc GR . . . .
H34C H 0.255402 0.496452 0.275139 0.051 Uiso 1 1 calc GR . . . .
C22 C 0.1829(3) 0.2304(2) 0.00041(18) 0.0309(6) Uani 1 1 d . . . . .
H22A H 0.123722 0.276442 0.028973 0.037 Uiso 1 1 calc R . . . .
H22B H 0.170952 0.243007 -0.065572 0.037 Uiso 1 1 calc R . . . .
C12 C 0.0075(3) -0.0430(2) 0.3628(2) 0.0287(5) Uani 1 1 d . . . . .
H12A H 0.006592 -0.046718 0.295193 0.034 Uiso 1 1 calc R . . . .
H12B H -0.087279 -0.040064 0.365094 0.034 Uiso 1 1 calc R . . . .
C52 C 0.8169(3) 0.4472(2) 0.59638(18) 0.0265(5) Uani 1 1 d . . . . .
H52A H 0.789438 0.380121 0.620445 0.040 Uiso 1 1 calc GR . . . .
H52B H 0.915994 0.475017 0.626266 0.040 Uiso 1 1 calc GR . . . .
H52C H 0.795184 0.424233 0.525733 0.040 Uiso 1 1 calc GR . . . .
C16 C 0.2914(3) -0.5915(2) 0.50790(19) 0.0285(6) Uani 1 1 d . . . . .
H16A H 0.273805 -0.653043 0.449193 0.043 Uiso 1 1 calc GR . . . .
H16B H 0.230096 -0.612370 0.544249 0.043 Uiso 1 1 calc GR . . . .
H16C H 0.387303 -0.582601 0.548438 0.043 Uiso 1 1 calc GR . . . .
C15 C 0.4190(3) -0.0615(3) 0.86632(18) 0.0347(6) Uani 1 1 d . . . . .
H15A H 0.345494 -0.108012 0.880049 0.052 Uiso 1 1 calc GR . . . .
H15B H 0.435225 0.018806 0.904133 0.052 Uiso 1 1 calc GR . . . .
H15C H 0.503491 -0.094297 0.884101 0.052 Uiso 1 1 calc GR . . . .
C71 C 0.0254(3) 0.1424(3) -0.3305(2) 0.0352(6) Uani 1 1 d . . . . .
H71A H -0.032557 0.188733 -0.367612 0.053 Uiso 1 1 calc GR . . . .
H71B H 0.006066 0.144613 -0.269097 0.053 Uiso 1 1 calc GR . . . .
H71C H 0.005735 0.061739 -0.368133 0.053 Uiso 1 1 calc GR . . . .
C18 C 0.1039(3) -0.2617(2) 0.20235(18) 0.0294(6) Uani 1 1 d . . . . .
H18A H 0.014901 -0.235190 0.187360 0.044 Uiso 1 1 calc GR . . . .
H18B H 0.094528 -0.335420 0.222165 0.044 Uiso 1 1 calc GR . . . .
H18C H 0.134140 -0.272855 0.144645 0.044 Uiso 1 1 calc GR . . . .
C35 C 0.9388(3) 0.4374(3) 0.3302(3) 0.0411(7) Uani 1 1 d . . . . .
H35A H 0.973256 0.436171 0.274826 0.062 Uiso 1 1 calc GR . . . .
H35B H 0.991195 0.393510 0.373320 0.062 Uiso 1 1 calc GR . . . .
H35C H 0.949460 0.518037 0.365911 0.062 Uiso 1 1 calc GR . . . .
C02G C 0.9009(3) 0.5151(3) 0.0047(2) 0.0392(7) Uani 1 1 d . . . . .
H02A H 0.925614 0.458934 0.044611 0.059 Uiso 1 1 calc GR . . . .
H02B H 0.844787 0.565353 0.031292 0.059 Uiso 1 1 calc GR . . . .
H02C H 0.984727 0.562671 0.004717 0.059 Uiso 1 1 calc GR . . . .
H9 H 0.509(4) 0.594(3) 0.434(2) 0.034(9) Uiso 1 1 d . . . . .

loop_
_atom_site_aniso_label
_atom_site_aniso_U_11
_atom_site_aniso_U_22
_atom_site_aniso_U_33
_atom_site_aniso_U_23
_atom_site_aniso_U_13
_atom_site_aniso_U_12
O6 0.0210(9) 0.0245(8) 0.0184(7) 0.0045(6) 0.0058(6) 0.0087(6)
O15 0.0235(9) 0.0198(8) 0.0221(8) 0.0031(6) 0.0096(7) 0.0014(6)
O9 0.0202(9) 0.0183(7) 0.0172(7) 0.0043(6) 0.0018(6) 0.0025(6)
O3 0.0164(8) 0.0216(8) 0.0205(7) 0.0048(6) 0.0054(6) 0.0041(6)
O8 0.0239(9) 0.0209(8) 0.0140(7) 0.0010(6) 0.0020(6) 0.0037(6)
O12 0.0254(9) 0.0253(8) 0.0192(7) 0.0095(6) 0.0051(7) 0.0024(7)
O13 0.0201(9) 0.0237(8) 0.0230(8) -0.0012(6) 0.0080(7) 0.0059(6)
O2 0.0357(10) 0.0297(9) 0.0122(8) 0.0034(6) 0.0044(7) 0.0071(7)
O11 0.0261(9) 0.0186(8) 0.0210(8) 0.0077(6) 0.0026(7) 0.0050(6)
O1 0.0283(10) 0.0188(8) 0.0199(8) 0.0062(6) 0.0014(7) 0.0043(7)
O4 0.0303(10) 0.0318(9) 0.0211(8) 0.0108(7) 0.0099(7) 0.0059(7)
O5 0.0146(9) 0.0231(8) 0.0398(10) 0.0015(7) 0.0029(7) 0.0002(6)
O10 0.0365(11) 0.0275(9) 0.0136(7) 0.0060(6) 0.0090(7) 0.0100(7)
O14 0.0153(9) 0.0272(9) 0.0281(9) -0.0029(7) 0.0053(7) -0.0014(7)
O16 0.0163(9) 0.0292(9) 0.0261(8) 0.0034(7) 0.0080(7) 0.0040(6)
O7 0.0199(9) 0.0392(10) 0.0304(9) -0.0037(8) 0.0102(7) 0.0032(7)
C41 0.0152(11) 0.0192(11) 0.0201(11) 0.0071(8) 0.0019(8) 0.0017(8)
C5 0.0177(12) 0.0269(12) 0.0148(10) 0.0039(9) 0.0033(8) 0.0055(9)
C46 0.0163(11) 0.0208(10) 0.0158(10) 0.0052(8) 0.0035(8) 0.0044(8)
C6 0.0149(11) 0.0240(11) 0.0147(10) 0.0066(8) 0.0023(8) 0.0054(8)
C51 0.0220(12) 0.0212(11) 0.0121(9) 0.0058(8) -0.0005(8) 0.0037(9)
C63 0.0167(11) 0.0222(11) 0.0164(10) 0.0033(8) 0.0034(8) 0.0019(8)
C4 0.0205(12) 0.0329(13) 0.0170(10) 0.0113(9) 0.0053(9) 0.0075(9)
C68 0.0165(11) 0.0216(10) 0.0133(9) 0.0023(8) 0.0041(8) 0.0024(8)
C67 0.0149(11) 0.0222(11) 0.0135(9) 0.0070(8) 0.0042(8) 0.0061(8)
C31 0.0162(11) 0.0231(11) 0.0128(9) 0.0077(8) 0.0030(8) 0.0050(8)
C28 0.0136(11) 0.0303(12) 0.0256(12) 0.0108(10) 0.0028(9) 0.0050(9)
C10 0.0142(11) 0.0198(10) 0.0138(10) 0.0037(8) 0.0018(8) 0.0023(8)
C27 0.0167(12) 0.0232(11) 0.0216(11) 0.0069(9) 0.0021(9) 0.0037(9)
C62 0.0168(12) 0.0215(11) 0.0142(10) 0.0075(8) 0.0044(8) 0.0062(8)
C26 0.0145(11) 0.0230(11) 0.0167(10) 0.0082(8) 0.0026(8) 0.0049(8)
C33 0.0118(11) 0.0309(12) 0.0193(11) -0.0009(9) -0.0010(8) 0.0060(9)
C64 0.0122(11) 0.0293(12) 0.0216(11) 0.0067(9) 0.0040(8) 0.0055(9)
C60 0.0166(11) 0.0203(11) 0.0143(10) 0.0045(8) 0.0042(8) 0.0041(8)
C44 0.0166(11) 0.0215(11) 0.0137(10) 0.0052(8) 0.0029(8) 0.0040(8)
C45 0.0159(11) 0.0204(10) 0.0138(10) 0.0053(8) 0.0031(8) 0.0033(8)
C19 0.0157(11) 0.0229(11) 0.0147(9) 0.0041(8) 0.0039(8) 0.0016(8)
C7 0.0231(12) 0.0202(11) 0.0149(10) 0.0035(8) 0.0020(9) 0.0049(8)
C40 0.0183(12) 0.0260(12) 0.0216(11) 0.0118(9) 0.0030(9) 0.0031(9)
C37 0.0152(11) 0.0229(11) 0.0143(10) 0.0066(8) 0.0023(8) 0.0032(8)
C42 0.0136(11) 0.0220(11) 0.0155(10) 0.0061(8) 0.0010(8) 0.0023(8)
C65 0.0180(12) 0.0254(12) 0.0210(11) 0.0073(9) 0.0070(9) 0.0088(9)
C9 0.0144(11) 0.0216(11) 0.0137(9) 0.0050(8) 0.0023(8) 0.0026(8)
C2 0.0169(12) 0.0220(11) 0.0174(10) 0.0054(9) 0.0023(8) 0.0029(8)
C3 0.0221(13) 0.0269(12) 0.0221(11) 0.0118(9) 0.0049(9) 0.0065(9)
C25 0.0149(11) 0.0208(10) 0.0157(10) 0.0052(8) 0.0028(8) 0.0033(8)
C14 0.0261(13) 0.0207(11) 0.0189(10) 0.0059(8) 0.0037(9) 0.0062(9)
C48 0.0280(14) 0.0291(13) 0.0176(11) 0.0064(9) -0.0024(10) -0.0013(10)
C38 0.0182(12) 0.0245(11) 0.0156(10) 0.0054(9) 0.0045(8) 0.0036(9)
C66 0.0191(12) 0.0215(10) 0.0151(10) 0.0049(8) 0.0065(8) 0.0065(8)
C47 0.0280(13) 0.0201(11) 0.0137(10) 0.0049(8) 0.0043(9) 0.0018(9)
C55 0.0152(11) 0.0241(11) 0.0133(9) 0.0048(8) 0.0030(8) 0.0047(8)
C23 0.0257(13) 0.0274(12) 0.0179(11) 0.0092(9) 0.0029(9) 0.0084(9)
C1 0.0147(11) 0.0232(11) 0.0165(10) 0.0065(8) 0.0031(8) 0.0046(8)
C30 0.0198(12) 0.0224(11) 0.0134(9) 0.0079(8) 0.0045(8) 0.0061(8)
C39 0.0211(12) 0.0318(13) 0.0144(10) 0.0098(9) 0.0032(8) 0.0046(9)
C49 0.0190(13) 0.0362(14) 0.0221(11) 0.0083(10) -0.0023(9) 0.0035(10)
C43 0.0221(12) 0.0213(11) 0.0150(10) 0.0056(8) 0.0036(8) 0.0053(8)
C61 0.0164(11) 0.0210(11) 0.0165(10) 0.0031(8) 0.0038(8) 0.0040(8)
C54 0.0325(14) 0.0200(12) 0.0306(13) 0.0135(10) 0.0052(10) 0.0064(10)
C8 0.0165(11) 0.0210(11) 0.0158(10) 0.0057(8) 0.0027(8) 0.0039(8)
C32 0.0183(12) 0.0213(11) 0.0149(10) 0.0040(8) 0.0026(8) 0.0031(8)
C57 0.0314(15) 0.0376(14) 0.0252(12) 0.0157(11) 0.0083(10) 0.0180(11)
C29 0.0196(12) 0.0295(12) 0.0202(11) 0.0114(9) 0.0067(9) 0.0106(9)
C17 0.0220(12) 0.0229(11) 0.0158(10) 0.0062(9) 0.0023(9) 0.0077(9)
C50 0.0180(12) 0.0267(12) 0.0217(11) 0.0086(9) 0.0035(9) 0.0031(9)
C24 0.0129(11) 0.0221(11) 0.0142(9) 0.0039(8) 0.0029(8) 0.0050(8)
C20 0.0162(12) 0.0258(12) 0.0259(12) -0.0010(9) 0.0049(9) 0.0021(9)
C70 0.0162(12) 0.0266(12) 0.0214(11) 0.0003(9) 0.0040(9) 0.0053(9)
C21 0.0202(13) 0.0349(14) 0.0216(12) -0.0017(10) -0.0052(9) 0.0082(10)
C58 0.0243(13) 0.0266(12) 0.0310(13) 0.0116(10) 0.0092(10) 0.0120(10)
C59 0.0191(12) 0.0229(11) 0.0199(10) 0.0040(9) 0.0065(9) 0.0069(9)
C13 0.0315(14) 0.0273(12) 0.0233(12) 0.0085(9) 0.0066(10) 0.0147(10)
C72 0.0257(14) 0.0287(13) 0.0327(13) -0.0035(10) 0.0122(10) 0.0091(10)
C11 0.0177(12) 0.0254(12) 0.0224(11) 0.0052(9) 0.0035(9) 0.0045(9)
C53 0.0428(16) 0.0329(13) 0.0148(11) 0.0051(10) 0.0103(10) 0.0078(11)
C36 0.0282(14) 0.0286(13) 0.0274(12) 0.0080(10) 0.0117(10) 0.0132(10)
C69 0.0229(13) 0.0332(13) 0.0153(10) 0.0096(9) 0.0048(9) 0.0100(10)
C34 0.0236(14) 0.0298(14) 0.0397(15) -0.0045(11) 0.0014(11) 0.0100(10)
C22 0.0277(14) 0.0369(14) 0.0205(12) 0.0056(10) -0.0054(10) 0.0113(11)
C12 0.0205(13) 0.0324(13) 0.0320(13) 0.0104(11) 0.0024(10) 0.0108(10)
C52 0.0318(14) 0.0253(12) 0.0242(11) 0.0089(9) 0.0073(10) 0.0117(10)
C16 0.0351(15) 0.0187(11) 0.0280(12) 0.0086(10) 0.0022(10) 0.0042(10)
C15 0.0479(18) 0.0393(15) 0.0124(11) 0.0028(10) 0.0084(11) -0.0029(12)
C71 0.0240(14) 0.0362(15) 0.0376(15) -0.0081(12) 0.0128(11) -0.0069(11)
C18 0.0327(15) 0.0318(13) 0.0157(11) 0.0020(9) -0.0014(10) 0.0026(11)
C35 0.0150(14) 0.0341(15) 0.0606(19) -0.0053(13) 0.0049(12) -0.0045(11)
C02G 0.0212(14) 0.0563(18) 0.0265(13) -0.0118(13) 0.0034(11) -0.0016(12)

loop_
_atom_type_symbol
_atom_type_description
_atom_type_scat_dispersion_real
_atom_type_scat_dispersion_imag
_atom_type_scat_source
C C 0.0181 0.0091 'International Tables Vol C Tables 4.2.6.8 and 6.1.1.4'
H H 0.0000 0.0000 'International Tables Vol C Tables 4.2.6.8 and 6.1.1.4'
O O 0.0492 0.0322 'International Tables Vol C Tables 4.2.6.8 and 6.1.1.4'

loop_
_geom_angle_atom_site_label_1
_geom_angle_atom_site_label_2
_geom_angle_atom_site_label_3
_geom_angle
_geom_angle_site_symmetry_1
_geom_angle_site_symmetry_3
_geom_angle_publ_flag
C30 O6 C36 116.77(19) . . ?
C68 O15 H15 109.5 . . ?
C46 O9 H9 107(2) . . ?
C10 O3 H3 109.5 . . ?
C25 O8 H8 109.5 . . ?
C66 O13 C72 116.55(19) . . ?
C5 O2 C15 116.60(19) . . ?
C41 O11 C54 115.96(18) . . ?
C2 O1 C16 116.76(17) . . ?
C27 O5 C35 117.2(2) . . ?
C38 O10 C53 117.09(18) . . ?
C63 O14 C71 116.99(19) . . ?
O11 C41 C40 124.3(2) . . ?
O11 C41 C42 115.17(19) . . ?
C40 C41 C42 120.6(2) . . ?
O2 C5 C6 114.4(2) . . ?
O2 C5 C4 124.8(2) . . ?
C4 C5 C6 120.9(2) . . ?
O9 C46 H46 107.3 . . ?
O9 C46 C45 110.60(18) . . ?
O9 C46 C37 110.30(17) . . ?
C45 C46 H46 107.3 . . ?
C37 C46 H46 107.3 . . ?
C37 C46 C45 113.74(18) . . ?
C5 C6 C7 119.1(2) . . ?
C1 C6 C5 118.7(2) . . ?
C1 C6 C7 122.19(19) . . ?
O12 C51 C45 121.4(2) . . ?
O12 C51 C52 120.2(2) . . ?
C52 C51 C45 118.3(2) . . ?
O14 C63 C62 115.6(2) . . ?
O14 C63 C64 123.6(2) . . ?
C64 C63 C62 120.8(2) . . ?
C5 C4 H4 119.9 . . ?
C5 C4 C3 120.1(2) . . ?
C3 C4 H4 119.9 . . ?
O15 C68 H68 106.8 . . ?
O15 C68 C67 110.63(18) . . ?
O15 C68 C55 111.38(18) . . ?
C67 C68 H68 106.8 . . ?
C67 C68 C55 113.96(18) . . ?
C55 C68 H68 106.8 . . ?
C62 C67 C68 121.9(2) . . ?
C62 C67 C66 119.8(2) . . ?
C66 C67 C68 118.31(19) . . ?
C26 C31 C30 118.9(2) . . ?
C26 C31 C32 121.7(2) . . ?
C30 C31 C32 119.4(2) . . ?
C27 C28 H28 120.2 . . ?
C27 C28 C29 119.6(2) . . ?
C29 C28 H28 120.2 . . ?
O3 C10 H10 107.2 . . ?
O3 C10 C9 110.72(17) . . ?
O3 C10 C1 109.79(17) . . ?
C9 C10 H10 107.2 . . ?
C1 C10 H10 107.2 . . ?
C1 C10 C9 114.45(18) . . ?
O5 C27 C28 124.3(2) . . ?
O5 C27 C26 115.1(2) . . ?
C28 C27 C26 120.6(2) . . ?
C63 C62 C61 118.95(19) . . ?
C67 C62 C63 119.0(2) . . ?
C67 C62 C61 122.0(2) . . ?
C31 C26 C27 119.6(2) . . ?
C31 C26 C25 122.2(2) . . ?
C27 C26 C25 118.2(2) . . ?
O7 C33 C24 121.9(2) . . ?
O7 C33 C34 119.8(2) . . ?
C34 C33 C24 118.3(2) . . ?
C63 C64 H64 120.1 . . ?
C63 C64 C65 119.9(2) . . ?
C65 C64 H64 120.1 . . ?
C55 C60 H60 107.9 . . ?
C61 C60 H60 107.9 . . ?
C61 C60 C55 111.60(18) . . ?
C61 C60 C59 110.21(18) . . ?
C59 C60 H60 107.9 . . ?
C59 C60 C55 111.25(17) . . ?
C45 C44 H44 107.8 . . ?
C45 C44 C47 111.66(18) . . ?
C45 C44 C43 112.17(18) . . ?
C47 C44 H44 107.8 . . ?
C43 C44 H44 107.8 . . ?
C43 C44 C47 109.39(18) . . ?
C51 C45 C46 104.14(17) . . ?
C51 C45 C50 110.78(18) . . ?
C44 C45 C46 111.40(17) . . ?
C44 C45 C51 110.23(18) . . ?
C44 C45 C50 109.69(18) . . ?
C50 C45 C46 110.50(18) . . ?
C32 C19 H19 108.0 . . ?
C32 C19 C24 112.08(18) . . ?
C32 C19 C20 109.30(18) . . ?
C24 C19 H19 108.0 . . ?
C24 C19 C20 111.35(18) . . ?
C20 C19 H19 108.0 . . ?
C6 C7 H7A 108.3 . . ?
C6 C7 H7B 108.3 . . ?
C6 C7 C8 116.10(19) . . ?
H7A C7 H7B 107.4 . . ?
C8 C7 H7A 108.3 . . ?
C8 C7 H7B 108.3 . . ?
C41 C40 H40 119.9 . . ?
C41 C40 C39 120.1(2) . . ?
C39 C40 H40 119.9 . . ?
C42 C37 C46 121.86(19) . . ?
C42 C37 C38 119.8(2) . . ?
C38 C37 C46 118.2(2) . . ?
C41 C42 C43 118.9(2) . . ?
C37 C42 C41 119.11(19) . . ?
C37 C42 C43 122.01(19) . . ?
C64 C65 H65 120.0 . . ?
C66 C65 C64 120.1(2) . . ?
C66 C65 H65 120.0 . . ?
C10 C9 C8 110.42(17) . . ?
C10 C9 C17 104.88(17) . . ?
C17 C9 C8 110.30(18) . . ?
C11 C9 C10 112.03(18) . . ?
C11 C9 C8 109.19(18) . . ?
C11 C9 C17 109.98(18) . . ?
O1 C2 C3 124.5(2) . . ?
O1 C2 C1 115.31(19) . . ?
C3 C2 C1 120.2(2) . . ?
C4 C3 H3A 120.0 . . ?
C2 C3 C4 119.9(2) . . ?
C2 C3 H3A 120.0 . . ?
O8 C25 C26 109.36(17) . . ?
O8 C25 H25 108.3 . . ?
O8 C25 C24 109.50(18) . . ?
C26 C25 H25 108.3 . . ?
C26 C25 C24 112.88(18) . . ?
C24 C25 H25 108.3 . . ?
H14A C14 H14B 107.8 . . ?
C8 C14 H14A 109.0 . . ?
C8 C14 H14B 109.0 . . ?
C13 C14 H14A 109.0 . . ?
C13 C14 H14B 109.0 . . ?
C13 C14 C8 113.1(2) . . ?
H48A C48 H48B 108.0 . . ?
C47 C48 H48A 109.3 . . ?
C47 C48 H48B 109.3 . . ?
C49 C48 H48A 109.3 . . ?
C49 C48 H48B 109.3 . . ?
C49 C48 C47 111.7(2) . . ?
O10 C38 C37 114.93(19) . . ?
O10 C38 C39 124.6(2) . . ?
C39 C38 C37 120.5(2) . . ?
O13 C66 C67 115.4(2) . . ?
C65 C66 O13 124.2(2) . . ?
C65 C66 C67 120.4(2) . . ?
C44 C47 H47A 109.0 . . ?
C44 C47 H47B 109.0 . . ?
C48 C47 C44 112.7(2) . . ?
C48 C47 H47A 109.0 . . ?
C48 C47 H47B 109.0 . . ?
H47A C47 H47B 107.8 . . ?
C60 C55 C68 110.78(17) . . ?
C60 C55 C69 109.31(19) . . ?
C70 C55 C68 103.54(18) . . ?
C70 C55 C60 110.82(18) . . ?
C70 C55 C69 110.47(19) . . ?
C69 C55 C68 111.84(19) . . ?
H23A C23 H23B 108.0 . . ?
C24 C23 H23A 109.4 . . ?
C24 C23 H23B 109.4 . . ?
C22 C23 H23A 109.4 . . ?
C22 C23 H23B 109.4 . . ?
C22 C23 C24 111.1(2) . . ?
C6 C1 C10 120.96(19) . . ?
C6 C1 C2 120.2(2) . . ?
C2 C1 C10 118.75(19) . . ?
O6 C30 C31 114.8(2) . . ?
C29 C30 O6 124.2(2) . . ?
C29 C30 C31 121.0(2) . . ?
C40 C39 H39 120.1 . . ?
C38 C39 C40 119.9(2) . . ?
C38 C39 H39 120.1 . . ?
C48 C49 H49A 109.4 . . ?
C48 C49 H49B 109.4 . . ?
C48 C49 C50 111.2(2) . . ?
H49A C49 H49B 108.0 . . ?
C50 C49 H49A 109.4 . . ?
C50 C49 H49B 109.4 . . ?
C44 C43 H43A 108.4 . . ?
C44 C43 H43B 108.4 . . ?
C42 C43 C44 115.66(19) . . ?
C42 C43 H43A 108.4 . . ?
C42 C43 H43B 108.4 . . ?
H43A C43 H43B 107.4 . . ?
C62 C61 C60 115.31(18) . . ?
C62 C61 H61A 108.4 . . ?
C62 C61 H61B 108.4 . . ?
C60 C61 H61A 108.4 . . ?
C60 C61 H61B 108.4 . . ?
H61A C61 H61B 107.5 . . ?
O11 C54 H54A 109.5 . . ?
O11 C54 H54B 109.5 . . ?
O11 C54 H54C 109.5 . . ?
H54A C54 H54B 109.5 . . ?
H54A C54 H54C 109.5 . . ?
H54B C54 H54C 109.5 . . ?
C7 C8 C9 111.23(18) . . ?
C7 C8 C14 110.33(18) . . ?
C7 C8 H8A 107.9 . . ?
C9 C8 H8A 107.9 . . ?
C14 C8 C9 111.47(18) . . ?
C14 C8 H8A 107.9 . . ?
C31 C32 C19 116.22(18) . . ?
C31 C32 H32A 108.2 . . ?
C31 C32 H32B 108.2 . . ?
C19 C32 H32A 108.2 . . ?
C19 C32 H32B 108.2 . . ?
H32A C32 H32B 107.4 . . ?
H57A C57 H57B 107.9 . . ?
C58 C57 H57A 109.3 . . ?
C58 C57 H57B 109.3 . . ?
C69 C57 H57A 109.3 . . ?
C69 C57 H57B 109.3 . . ?
C69 C57 C58 111.8(2) . . ?
C28 C29 H29 119.9 . . ?
C30 C29 C28 120.3(2) . . ?
C30 C29 H29 119.9 . . ?
O4 C17 C9 122.6(2) . . ?
O4 C17 C18 119.6(2) . . ?
C18 C17 C9 117.7(2) . . ?
C45 C50 H50A 109.5 . . ?
C45 C50 H50B 109.5 . . ?
C49 C50 C45 110.9(2) . . ?
C49 C50 H50A 109.5 . . ?
C49 C50 H50B 109.5 . . ?
H50A C50 H50B 108.0 . . ?
C33 C24 C19 110.81(19) . . ?
C33 C24 C25 104.44(17) . . ?
C19 C24 C25 110.98(17) . . ?
C23 C24 C33 109.53(18) . . ?
C23 C24 C19 109.69(18) . . ?
C23 C24 C25 111.30(19) . . ?
C19 C20 H20A 109.0 . . ?
C19 C20 H20B 109.0 . . ?
H20A C20 H20B 107.8 . . ?
C21 C20 C19 112.9(2) . . ?
C21 C20 H20A 109.0 . . ?
C21 C20 H20B 109.0 . . ?
O16 C70 C55 122.6(2) . . ?
O16 C70 C02G 119.4(2) . . ?
C02G C70 C55 118.0(2) . . ?
C20 C21 H21A 109.2 . . ?
C20 C21 H21B 109.2 . . ?
H21A C21 H21B 107.9 . . ?
C22 C21 C20 112.0(2) . . ?
C22 C21 H21A 109.2 . . ?
C22 C21 H21B 109.2 . . ?
C57 C58 H58A 109.2 . . ?
C57 C58 H58B 109.2 . . ?
H58A C58 H58B 107.9 . . ?
C59 C58 C57 112.2(2) . . ?
C59 C58 H58A 109.2 . . ?
C59 C58 H58B 109.2 . . ?
C60 C59 H59A 109.0 . . ?
C60 C59 H59B 109.0 . . ?
C58 C59 C60 112.95(19) . . ?
C58 C59 H59A 109.0 . . ?
C58 C59 H59B 109.0 . . ?
H59A C59 H59B 107.8 . . ?
C14 C13 H13A 109.3 . . ?
C14 C13 H13B 109.3 . . ?
C14 C13 C12 111.8(2) . . ?
H13A C13 H13B 107.9 . . ?
C12 C13 H13A 109.3 . . ?
C12 C13 H13B 109.3 . . ?
O13 C72 H72A 109.5 . . ?
O13 C72 H72B 109.5 . . ?
O13 C72 H72C 109.5 . . ?
H72A C72 H72B 109.5 . . ?
H72A C72 H72C 109.5 . . ?
H72B C72 H72C 109.5 . . ?
C9 C11 H11A 109.5 . . ?
C9 C11 H11B 109.5 . . ?
H11A C11 H11B 108.1 . . ?
C12 C11 C9 110.6(2) . . ?
C12 C11 H11A 109.5 . . ?
C12 C11 H11B 109.5 . . ?
O10 C53 H53A 109.5 . . ?
O10 C53 H53B 109.5 . . ?
O10 C53 H53C 109.5 . . ?
H53A C53 H53B 109.5 . . ?
H53A C53 H53C 109.5 . . ?
H53B C53 H53C 109.5 . . ?
O6 C36 H36A 109.5 . . ?
O6 C36 H36B 109.5 . . ?
O6 C36 H36C 109.5 . . ?
H36A C36 H36B 109.5 . . ?
H36A C36 H36C 109.5 . . ?
H36B C36 H36C 109.5 . . ?
C55 C69 H69A 109.5 . . ?
C55 C69 H69B 109.5 . . ?
C57 C69 C55 110.9(2) . . ?
C57 C69 H69A 109.5 . . ?
C57 C69 H69B 109.5 . . ?
H69A C69 H69B 108.0 . . ?
C33 C34 H34A 109.5 . . ?
C33 C34 H34B 109.5 . . ?
C33 C34 H34C 109.5 . . ?
H34A C34 H34B 109.5 . . ?
H34A C34 H34C 109.5 . . ?
H34B C34 H34C 109.5 . . ?
C23 C22 H22A 109.4 . . ?
C23 C22 H22B 109.4 . . ?
C21 C22 C23 111.3(2) . . ?
C21 C22 H22A 109.4 . . ?
C21 C22 H22B 109.4 . . ?
H22A C22 H22B 108.0 . . ?
C13 C12 C11 111.7(2) . . ?
C13 C12 H12A 109.3 . . ?
C13 C12 H12B 109.3 . . ?
C11 C12 H12A 109.3 . . ?
C11 C12 H12B 109.3 . . ?
H12A C12 H12B 107.9 . . ?
C51 C52 H52A 109.5 . . ?
C51 C52 H52B 109.5 . . ?
C51 C52 H52C 109.5 . . ?
H52A C52 H52B 109.5 . . ?
H52A C52 H52C 109.5 . . ?
H52B C52 H52C 109.5 . . ?
O1 C16 H16A 109.5 . . ?
O1 C16 H16B 109.5 . . ?
O1 C16 H16C 109.5 . . ?
H16A C16 H16B 109.5 . . ?
H16A C16 H16C 109.5 . . ?
H16B C16 H16C 109.5 . . ?
O2 C15 H15A 109.5 . . ?
O2 C15 H15B 109.5 . . ?
O2 C15 H15C 109.5 . . ?
H15A C15 H15B 109.5 . . ?
H15A C15 H15C 109.5 . . ?
H15B C15 H15C 109.5 . . ?
O14 C71 H71A 109.5 . . ?
O14 C71 H71B 109.5 . . ?
O14 C71 H71C 109.5 . . ?
H71A C71 H71B 109.5 . . ?
H71A C71 H71C 109.5 . . ?
H71B C71 H71C 109.5 . . ?
C17 C18 H18A 109.5 . . ?
C17 C18 H18B 109.5 . . ?
C17 C18 H18C 109.5 . . ?
H18A C18 H18B 109.5 . . ?
H18A C18 H18C 109.5 . . ?
H18B C18 H18C 109.5 . . ?
O5 C35 H35A 109.5 . . ?
O5 C35 H35B 109.5 . . ?
O5 C35 H35C 109.5 . . ?
H35A C35 H35B 109.5 . . ?
H35A C35 H35C 109.5 . . ?
H35B C35 H35C 109.5 . . ?
C70 C02G H02A 109.5 . . ?
C70 C02G H02B 109.5 . . ?
C70 C02G H02C 109.5 . . ?
H02A C02G H02B 109.5 . . ?
H02A C02G H02C 109.5 . . ?
H02B C02G H02C 109.5 . . ?

loop_
_geom_bond_atom_site_label_1
_geom_bond_atom_site_label_2
_geom_bond_distance
_geom_bond_site_symmetry_2
_geom_bond_publ_flag
O6 C30 1.387(3) . ?
O6 C36 1.423(3) . ?
O15 H15 0.8200 . ?
O15 C68 1.435(3) . ?
O9 C46 1.446(3) . ?
O9 H9 0.89(3) . ?
O3 H3 0.8200 . ?
O3 C10 1.446(3) . ?
O8 H8 0.8200 . ?
O8 C25 1.434(3) . ?
O12 C51 1.212(3) . ?
O13 C66 1.380(3) . ?
O13 C72 1.420(3) . ?
O2 C5 1.374(3) . ?
O2 C15 1.419(3) . ?
O11 C41 1.369(3) . ?
O11 C54 1.433(3) . ?
O1 C2 1.372(3) . ?
O1 C16 1.435(3) . ?
O4 C17 1.207(3) . ?
O5 C27 1.371(3) . ?
O5 C35 1.418(3) . ?
O10 C38 1.375(3) . ?
O10 C53 1.416(3) . ?
O14 C63 1.375(3) . ?
O14 C71 1.418(3) . ?
O16 C70 1.208(3) . ?
O7 C33 1.217(3) . ?
C41 C40 1.385(3) . ?
C41 C42 1.410(3) . ?
C5 C6 1.408(3) . ?
C5 C4 1.384(3) . ?
C46 H46 0.9800 . ?
C46 C45 1.549(3) . ?
C46 C37 1.511(3) . ?
C6 C7 1.504(3) . ?
C6 C1 1.391(3) . ?
C51 C45 1.541(3) . ?
C51 C52 1.508(3) . ?
C63 C62 1.409(3) . ?
C63 C64 1.386(3) . ?
C4 H4 0.9300 . ?
C4 C3 1.394(4) . ?
C68 H68 0.9800 . ?
C68 C67 1.510(3) . ?
C68 C55 1.549(3) . ?
C67 C62 1.390(3) . ?
C67 C66 1.416(3) . ?
C31 C26 1.393(3) . ?
C31 C30 1.412(3) . ?
C31 C32 1.502(3) . ?
C28 H28 0.9300 . ?
C28 C27 1.385(3) . ?
C28 C29 1.396(4) . ?
C10 H10 0.9800 . ?
C10 C9 1.541(3) . ?
C10 C1 1.510(3) . ?
C27 C26 1.413(3) . ?
C62 C61 1.508(3) . ?
C26 C25 1.516(3) . ?
C33 C24 1.539(3) . ?
C33 C34 1.505(4) . ?
C64 H64 0.9300 . ?
C64 C65 1.398(3) . ?
C60 H60 0.9800 . ?
C60 C55 1.543(3) . ?
C60 C61 1.530(3) . ?
C60 C59 1.539(3) . ?
C44 H44 0.9800 . ?
C44 C45 1.535(3) . ?
C44 C47 1.541(3) . ?
C44 C43 1.535(3) . ?
C45 C50 1.544(3) . ?
C19 H19 0.9800 . ?
C19 C32 1.524(3) . ?
C19 C24 1.540(3) . ?
C19 C20 1.543(3) . ?
C7 H7A 0.9700 . ?
C7 H7B 0.9700 . ?
C7 C8 1.534(3) . ?
C40 H40 0.9300 . ?
C40 C39 1.395(3) . ?
C37 C42 1.390(3) . ?
C37 C38 1.412(3) . ?
C42 C43 1.505(3) . ?
C65 H65 0.9300 . ?
C65 C66 1.375(3) . ?
C9 C8 1.549(3) . ?
C9 C17 1.543(3) . ?
C9 C11 1.536(3) . ?
C2 C3 1.383(3) . ?
C2 C1 1.412(3) . ?
C3 H3A 0.9300 . ?
C25 H25 0.9800 . ?
C25 C24 1.549(3) . ?
C14 H14A 0.9700 . ?
C14 H14B 0.9700 . ?
C14 C8 1.541(3) . ?
C14 C13 1.523(4) . ?
C48 H48A 0.9700 . ?
C48 H48B 0.9700 . ?
C48 C47 1.533(4) . ?
C48 C49 1.525(4) . ?
C38 C39 1.378(3) . ?
C47 H47A 0.9700 . ?
C47 H47B 0.9700 . ?
C55 C70 1.540(3) . ?
C55 C69 1.543(3) . ?
C23 H23A 0.9700 . ?
C23 H23B 0.9700 . ?
C23 C24 1.538(3) . ?
C23 C22 1.533(3) . ?
C30 C29 1.375(3) . ?
C39 H39 0.9300 . ?
C49 H49A 0.9700 . ?
C49 H49B 0.9700 . ?
C49 C50 1.533(3) . ?
C43 H43A 0.9700 . ?
C43 H43B 0.9700 . ?
C61 H61A 0.9700 . ?
C61 H61B 0.9700 . ?
C54 H54A 0.9600 . ?
C54 H54B 0.9600 . ?
C54 H54C 0.9600 . ?
C8 H8A 0.9800 . ?
C32 H32A 0.9700 . ?
C32 H32B 0.9700 . ?
C57 H57A 0.9700 . ?
C57 H57B 0.9700 . ?
C57 C58 1.530(4) . ?
C57 C69 1.526(3) . ?
C29 H29 0.9300 . ?
C17 C18 1.516(3) . ?
C50 H50A 0.9700 . ?
C50 H50B 0.9700 . ?
C20 H20A 0.9700 . ?
C20 H20B 0.9700 . ?
C20 C21 1.532(4) . ?
C70 C02G 1.513(3) . ?
C21 H21A 0.9700 . ?
C21 H21B 0.9700 . ?
C21 C22 1.527(4) . ?
C58 H58A 0.9700 . ?
C58 H58B 0.9700 . ?
C58 C59 1.530(3) . ?
C59 H59A 0.9700 . ?
C59 H59B 0.9700 . ?
C13 H13A 0.9700 . ?
C13 H13B 0.9700 . ?
C13 C12 1.531(4) . ?
C72 H72A 0.9600 . ?
C72 H72B 0.9600 . ?
C72 H72C 0.9600 . ?
C11 H11A 0.9700 . ?
C11 H11B 0.9700 . ?
C11 C12 1.533(3) . ?
C53 H53A 0.9600 . ?
C53 H53B 0.9600 . ?
C53 H53C 0.9600 . ?
C36 H36A 0.9600 . ?
C36 H36B 0.9600 . ?
C36 H36C 0.9600 . ?
C69 H69A 0.9700 . ?
C69 H69B 0.9700 . ?
C34 H34A 0.9600 . ?
C34 H34B 0.9600 . ?
C34 H34C 0.9600 . ?
C22 H22A 0.9700 . ?
C22 H22B 0.9700 . ?
C12 H12A 0.9700 . ?
C12 H12B 0.9700 . ?
C52 H52A 0.9600 . ?
C52 H52B 0.9600 . ?
C52 H52C 0.9600 . ?
C16 H16A 0.9600 . ?
C16 H16B 0.9600 . ?
C16 H16C 0.9600 . ?
C15 H15A 0.9600 . ?
C15 H15B 0.9600 . ?
C15 H15C 0.9600 . ?
C71 H71A 0.9600 . ?
C71 H71B 0.9600 . ?
C71 H71C 0.9600 . ?
C18 H18A 0.9600 . ?
C18 H18B 0.9600 . ?
C18 H18C 0.9600 . ?
C35 H35A 0.9600 . ?
C35 H35B 0.9600 . ?
C35 H35C 0.9600 . ?
C02G H02A 0.9600 . ?
C02G H02B 0.9600 . ?
C02G H02C 0.9600 . ?
